data_7010985
loop_
_publ_author_name
'Xavier Couillens'
'Marie Gressier'
'Reine Turpin'
'Mich\`ele Dartiguenave'
'Yvon Coulais'
'Andr\'e L. Beauchamp'

_publ_section_title
;
 Synthesis and characterisation of oxo- and phenylimido-rhenium(V)
 complexes containing bidentate phosphinoenolato ligands
;
_journal_issue 6
_journal_name_full 'J. Chem. Soc., Dalton Trans.'
_journal_page_first 914
_journal_page_last 924
_journal_paper_doi 10.1039/b106306p
_journal_year 2002
_chemical_compound_source 'synthesized by the authors, see text'
_chemical_formula_moiety 'C49 H43 Cl3 N O3 P2 Re'
_chemical_formula_sum 'C49 H43 Cl3 N O3 P2 Re'
_chemical_formula_weight 1048.334
_chemical_name_systematic
; 
? 
;
_space_group_IT_number 2
_symmetry_cell_setting triclinic
_symmetry_space_group_name_Hall '-P 1'
_symmetry_space_group_name_H-M 'P -1'
_atom_sites_solution_hydrogens geom
_atom_sites_solution_primary direct
_atom_sites_solution_secondary difmap
_audit_creation_method 'SHELXL93 (Sheldrick, 1993)'
_cell_angle_alpha 72.09(3)
_cell_angle_beta 80.05(2)
_cell_angle_gamma 63.03(2)
_cell_formula_units_Z 2
_cell_length_a 12.027(3)
_cell_length_b 12.377(3)
_cell_length_c 17.916(3)
_cell_measurement_reflns_used 25
_cell_measurement_temperature 293(2)
_cell_measurement_theta_max 22.0
_cell_measurement_theta_min 20.0
_cell_volume 2260.0(10)
_computing_cell_refinement 'CAD-4 software (Enraf-Nonius, 1989)'
_computing_data_collection 'CAD-4 software (Enraf-Nonius, 1989)'
_computing_data_reduction 'NRC-2, NRC-2A (Ahmed et al, 1973)'
_computing_molecular_graphics 'ORTEPII (Johnson (1976) in NRCVAX (Gabe et al (1989))'
_computing_publication_material 'NRCVAX (Gabe et al (1989) and SHELXL93 (Sheldrick (1993))'
_computing_structure_solution 'SHELXS86 (Sheldrick, 1990)'
_diffrn_ambient_temperature 293(2)
_diffrn_measurement_device_type 'Nonius CAD-4'
_diffrn_measurement_method '\w/2\q scan'
_diffrn_radiation_monochromator graphite
_diffrn_radiation_source 'normal-focus xray tube'
_diffrn_radiation_type CuK\a
_diffrn_radiation_wavelength 1.54178
_diffrn_reflns_av_R_equivalents 0.051
_diffrn_reflns_av_sigmaI/netI 0.023
_diffrn_reflns_limit_h_max 14
_diffrn_reflns_limit_h_min -14
_diffrn_reflns_limit_k_max 15
_diffrn_reflns_limit_k_min -15
_diffrn_reflns_limit_l_max 21
_diffrn_reflns_limit_l_min -21
_diffrn_reflns_number 16860
_diffrn_reflns_theta_max 69.80
_diffrn_reflns_theta_min 2.59
_diffrn_standards_decay_% 'no decay, variation  1.2'
_diffrn_standards_interval_time 60
_diffrn_standards_number 5
_exptl_absorpt_coefficient_mu 7.86
_exptl_absorpt_correction_T_max 0.416
_exptl_absorpt_correction_T_min 0.078
_exptl_absorpt_correction_type integration
_exptl_absorpt_process_details 'ABSORP in NRCVAX (Gabe et al, 1989)'
_exptl_crystal_colour green
_exptl_crystal_density_diffrn 1.5406
_exptl_crystal_density_meas ?
_exptl_crystal_density_method .
_exptl_crystal_description plate
_exptl_crystal_F_000 1048.0
_exptl_crystal_size_max 0.74
_exptl_crystal_size_mid 0.34
_exptl_crystal_size_min 0.11
_refine_diff_density_max 2.874
_refine_diff_density_min -2.180
_refine_diff_density_rms 0.137
_refine_ls_extinction_coef 0.00123(11)
_refine_ls_extinction_expression Fc^*^=kFc[1+0.001xFc^2^\l^3^/sin(2\q)]^-1/4^
_refine_ls_extinction_method 'SHELXL93 (Sheldrick, 1993)'
_refine_ls_goodness_of_fit_all 1.088
_refine_ls_goodness_of_fit_ref 1.118
_refine_ls_hydrogen_treatment constr
_refine_ls_matrix_type full
_refine_ls_number_parameters 533
_refine_ls_number_reflns 8570
_refine_ls_number_restraints 0
_refine_ls_restrained_S_all 1.088
_refine_ls_restrained_S_obs 1.118
_refine_ls_R_factor_all 0.0437
_refine_ls_R_factor_gt 0.0419
_refine_ls_shift/su_max 0.039
_refine_ls_shift/su_mean 0.008
_refine_ls_structure_factor_coef Fsqd
_refine_ls_weighting_details 'w=1/[\s^2^(Fo^2^)+(0.0933P)^2^+0.2904P] where P=(Fo^2^+2Fc^2^)/3'
_refine_ls_weighting_scheme calc
_refine_ls_wR_factor_all 0.1198
_refine_ls_wR_factor_ref 0.1186
_reflns_number_gt 7997
_reflns_number_total 8570
_reflns_threshold_expression >2\s(I)
_cod_data_source_file b106306p.txt
_cod_data_source_block toul21
_cod_depositor_comments
;
The following automatic conversions were performed:
'_symmetry_cell_setting' value 'Triclinic' changed to 'triclinic'
according to '/home/saulius/struct/CIF-dictionaries/cif_core.dic'
dictionary named 'cif_core.dic' version 2.4.1 from 2010-06-29.

Automatic conversion script
Id: cif_fix_enum 1527 2010-12-29 10:47:43Z saulius 
;
_cod_original_cell_volume 2260.0(9)
_cod_database_code 7010985

loop_
_symmetry_equiv_pos_as_xyz
'x, y, z'
'-x, -y, -z'

loop_
_atom_site_label
_atom_site_type_symbol
_atom_site_fract_x
_atom_site_fract_y
_atom_site_fract_z
_atom_site_U_iso_or_equiv
_atom_site_adp_type
_atom_site_occupancy
_atom_site_calc_flag
_atom_site_refinement_flags
_atom_site_disorder_group
Re Re 0.207767(14) 0.474159(14) 0.215588(9) 0.03245(10) Uani 1 d . .
P1 P 0.18035(10) 0.69169(10) 0.18220(6) 0.0367(2) Uani 1 d . .
P2 P 0.22568(10) 0.26161(10) 0.25784(7) 0.0378(2) Uani 1 d . .
O1 O 0.0145(3) 0.5656(3) 0.21223(19) 0.0402(6) Uani 1 d . .
O2 O 0.3961(3) 0.3773(3) 0.24075(19) 0.0407(7) Uani 1 d . .
O3 O 0.1841(3) 0.4734(3) 0.32621(18) 0.0457(7) Uani 1 d . .
N N 0.2299(3) 0.4757(3) 0.1165(2) 0.0401(8) Uani 1 d . .
C1 C -0.0419(4) 0.6902(4) 0.1951(3) 0.0402(9) Uani 1 d . .
C2 C 0.0150(4) 0.7668(4) 0.1779(3) 0.0439(10) Uani 1 d . .
H2 H -0.0293 0.8537 0.1645 0.053 Uiso 1 calc R .
C3 C 0.4481(4) 0.2530(4) 0.2606(3) 0.0415(9) Uani 1 d . .
C4 C 0.3850(5) 0.1811(5) 0.2724(3) 0.0485(11) Uani 1 d . .
H4 H 0.4250 0.0938 0.2873 0.058 Uiso 1 calc R .
C5 C 0.0793(6) 0.5064(6) 0.3792(3) 0.0635(14) Uani 1 d . .
H5A H 0.0925 0.4359 0.4251 0.076 Uiso 1 calc R .
H5B H 0.0058 0.5229 0.3543 0.076 Uiso 1 calc R .
C6 C 0.0564(9) 0.6194(8) 0.4048(5) 0.104(3) Uani 1 d . .
H6A H -0.0153 0.6378 0.4403 0.155 Uiso 1 calc R .
H6B H 0.0417 0.6900 0.3597 0.155 Uiso 1 calc R .
H6C H 0.1281 0.6029 0.4308 0.155 Uiso 1 calc R .
C11 C 0.2444(4) 0.4800(4) 0.0378(3) 0.0434(9) Uani 1 d . .
C12 C 0.3329(5) 0.5188(5) -0.0086(3) 0.0568(12) Uani 1 d . .
H12 H 0.3827 0.5392 0.0138 0.068 Uiso 1 calc R .
C13 C 0.3449(7) 0.5264(6) -0.0879(4) 0.0744(17) Uani 1 d . .
H13 H 0.4012 0.5554 -0.1190 0.089 Uiso 1 calc R .
C14 C 0.2799(8) 0.4941(7) -0.1207(4) 0.083(2) Uani 1 d . .
H14 H 0.2912 0.4998 -0.1742 0.100 Uiso 1 calc R .
C15 C 0.1937(9) 0.4514(7) -0.0764(4) 0.088(2) Uani 1 d . .
H15 H 0.1486 0.4269 -0.0997 0.106 Uiso 1 calc R .
C16 C 0.1759(6) 0.4458(5) 0.0045(3) 0.0620(14) Uani 1 d . .
H16 H 0.1177 0.4189 0.0349 0.074 Uiso 1 calc R .
C21 C 0.2480(5) 0.7551(4) 0.0882(3) 0.0442(10) Uani 1 d . .
C22 C 0.3685(5) 0.7426(5) 0.0833(3) 0.0505(11) Uani 1 d . .
H22 H 0.4127 0.7102 0.1289 0.061 Uiso 1 calc R .
C23 C 0.4242(6) 0.7771(6) 0.0124(4) 0.0634(14) Uani 1 d . .
H23 H 0.5061 0.7672 0.0096 0.076 Uiso 1 calc R .
C24 C 0.3561(8) 0.8276(6) -0.0560(4) 0.0735(19) Uani 1 d . .
H24 H 0.3939 0.8499 -0.1044 0.088 Uiso 1 calc R .
C25 C 0.2347(8) 0.8445(7) -0.0525(4) 0.0765(19) Uani 1 d . .
H25 H 0.1892 0.8796 -0.0977 0.092 Uiso 1 calc R .
C26 C 0.1797(6) 0.8067(5) 0.0228(3) 0.0574(13) Uani 1 d . .
H26 H 0.0974 0.8174 0.0269 0.069 Uiso 1 calc R .
C31 C 0.2269(4) 0.7415(4) 0.2524(3) 0.0405(9) Uani 1 d . .
C32 C 0.3219(4) 0.6520(4) 0.3042(3) 0.0468(10) Uani 1 d . .
H32 H 0.3616 0.5685 0.3023 0.056 Uiso 1 calc R .
C33 C 0.3554(6) 0.6912(6) 0.3587(3) 0.0620(14) Uani 1 d . .
H33 H 0.4189 0.6335 0.3928 0.074 Uiso 1 calc R .
C34 C 0.2969(6) 0.8112(6) 0.3623(4) 0.0610(14) Uani 1 d . .
H34 H 0.3206 0.8350 0.3992 0.073 Uiso 1 calc R .
C35 C 0.2032(6) 0.8995(5) 0.3131(4) 0.0604(14) Uani 1 d . .
H35 H 0.1635 0.9820 0.3170 0.072 Uiso 1 calc R .
C36 C 0.1678(5) 0.8651(4) 0.2571(3) 0.0491(11) Uani 1 d . .
H36 H 0.1048 0.9246 0.2231 0.059 Uiso 1 calc R .
C41 C -0.1807(4) 0.7380(4) 0.1976(3) 0.0431(9) Uani 1 d . .
C42 C -0.2545(5) 0.8423(5) 0.1422(4) 0.0598(13) Uani 1 d . .
H42 H -0.2178 0.8863 0.1027 0.072 Uiso 1 calc R .
C43 C -0.3823(6) 0.8816(6) 0.1449(5) 0.0721(17) Uani 1 d . .
H43 H -0.4303 0.9503 0.1064 0.087 Uiso 1 calc R .
C44 C -0.4391(5) 0.8207(6) 0.2037(5) 0.0708(17) Uani 1 d . .
H44 H -0.5254 0.8499 0.2068 0.085 Uiso 1 calc R .
C45 C -0.3679(6) 0.7181(7) 0.2567(4) 0.081(2) Uani 1 d . .
H45 H -0.4056 0.6745 0.2955 0.098 Uiso 1 calc R .
C46 C -0.2373(5) 0.6749(6) 0.2550(4) 0.0689(16) Uani 1 d . .
H46 H -0.1899 0.6040 0.2926 0.083 Uiso 1 calc R .
C61 C 0.1444(5) 0.2158(5) 0.3475(3) 0.0490(11) Uani 1 d . .
C62 C 0.0164(6) 0.2807(7) 0.3569(4) 0.0714(17) Uani 1 d . .
H62 H -0.0278 0.3484 0.3164 0.086 Uiso 1 calc R .
C63 C -0.0473(8) 0.2463(9) 0.4260(5) 0.093(3) Uani 1 d . .
H63 H -0.1337 0.2892 0.4308 0.111 Uiso 1 calc R .
C64 C 0.0187(11) 0.1474(10) 0.4878(5) 0.100(3) Uani 1 d . .
H64 H -0.0219 0.1251 0.5350 0.120 Uiso 1 calc R .
C65 C 0.1396(11) 0.0869(8) 0.4773(4) 0.102(3) Uani 1 d . .
H65 H 0.1830 0.0187 0.5177 0.122 Uiso 1 calc R .
C66 C 0.2068(7) 0.1174(6) 0.4104(3) 0.0687(16) Uani 1 d . .
H66 H 0.2931 0.0727 0.4073 0.082 Uiso 1 calc R .
C71 C 0.1881(4) 0.2062(4) 0.1858(3) 0.0407(9) Uani 1 d . .
C72 C 0.2828(5) 0.1322(5) 0.1425(4) 0.0632(14) Uani 1 d . .
H72 H 0.3657 0.1090 0.1509 0.076 Uiso 1 calc R .
C73 C 0.2543(7) 0.0926(7) 0.0867(4) 0.083(2) Uani 1 d . .
H73 H 0.3183 0.0421 0.0584 0.100 Uiso 1 calc R .
C74 C 0.1346(8) 0.1270(7) 0.0734(4) 0.079(2) Uani 1 d . .
H74 H 0.1159 0.0989 0.0367 0.094 Uiso 1 calc R .
C75 C 0.0380(6) 0.2053(7) 0.1150(4) 0.0714(16) Uani 1 d . .
H75 H -0.0448 0.2318 0.1048 0.086 Uiso 1 calc R .
C76 C 0.0668(5) 0.2430(6) 0.1712(3) 0.0590(13) Uani 1 d . .
H76 H 0.0028 0.2939 0.1994 0.071 Uiso 1 calc R .
C81 C 0.5868(4) 0.1968(5) 0.2732(3) 0.0456(10) Uani 1 d . .
C82 C 0.6634(5) 0.0690(6) 0.2827(4) 0.0672(16) Uani 1 d . .
H82 H 0.6293 0.0160 0.2806 0.081 Uiso 1 calc R .
C83 C 0.7874(6) 0.0209(7) 0.2949(4) 0.082(2) Uani 1 d . .
H83 H 0.8373 -0.0644 0.3007 0.099 Uiso 1 calc R .
C84 C 0.8398(5) 0.0983(8) 0.2989(4) 0.082(2) Uani 1 d . .
H84 H 0.9242 0.0656 0.3082 0.099 Uiso 1 calc R .
C85 C 0.7659(6) 0.2221(8) 0.2888(5) 0.089(2) Uani 1 d . .
H85 H 0.8004 0.2750 0.2905 0.107 Uiso 1 calc R .
C86 C 0.6398(5) 0.2720(6) 0.2761(4) 0.0635(14) Uani 1 d . .
H86 H 0.5909 0.3576 0.2695 0.076 Uiso 1 calc R .
Cl10 Cl 0.5044(7) 0.3432(6) 0.4565(3) 0.140(2) Uani 0.50 d P .
Cl11 Cl 0.3169(8) 0.4325(7) 0.5263(3) 0.160(3) Uani 0.50 d P .
Cl12 Cl 0.5016(7) 0.1320(7) 0.4791(4) 0.164(3) Uani 0.50 d P .
Cl13 Cl 0.3096(8) 0.2369(9) 0.5457(4) 0.176(3) Uani 0.50 d P .

loop_
_atom_site_aniso_label
_atom_site_aniso_U_11
_atom_site_aniso_U_22
_atom_site_aniso_U_33
_atom_site_aniso_U_23
_atom_site_aniso_U_13
_atom_site_aniso_U_12
Re 0.02819(13) 0.03308(13) 0.03466(13) -0.00804(8) -0.00035(7) -0.01270(9)
P1 0.0311(5) 0.0348(5) 0.0415(5) -0.0084(4) -0.0011(4) -0.0129(4)
P2 0.0332(5) 0.0355(5) 0.0421(5) -0.0064(4) -0.0030(4) -0.0142(4)
O1 0.0279(14) 0.0414(15) 0.0498(17) -0.0095(13) -0.0009(12) -0.0152(12)
O2 0.0294(14) 0.0438(16) 0.0503(17) -0.0104(13) -0.0074(12) -0.0160(12)
O3 0.0416(17) 0.0530(18) 0.0374(15) -0.0095(13) 0.0017(13) -0.0185(14)
N 0.0296(17) 0.0350(17) 0.0450(19) -0.0074(14) -0.0011(14) -0.0069(14)
C1 0.032(2) 0.041(2) 0.039(2) -0.0078(16) -0.0007(16) -0.0099(17)
C2 0.035(2) 0.036(2) 0.052(3) -0.0093(18) -0.0037(18) -0.0087(17)
C3 0.037(2) 0.044(2) 0.039(2) -0.0077(17) -0.0053(17) -0.0137(18)
C4 0.040(2) 0.038(2) 0.061(3) -0.003(2) -0.014(2) -0.0121(19)
C5 0.061(3) 0.094(4) 0.040(2) -0.025(3) 0.018(2) -0.039(3)
C6 0.121(7) 0.108(6) 0.107(6) -0.066(5) 0.063(5) -0.068(5)
C11 0.045(2) 0.041(2) 0.038(2) -0.0109(17) -0.0048(17) -0.0112(18)
C12 0.055(3) 0.062(3) 0.044(3) -0.012(2) 0.008(2) -0.021(2)
C13 0.083(4) 0.078(4) 0.054(3) -0.019(3) 0.017(3) -0.033(3)
C14 0.122(6) 0.075(4) 0.043(3) -0.017(3) 0.009(3) -0.037(4)
C15 0.126(7) 0.083(5) 0.064(4) -0.022(3) -0.033(4) -0.039(5)
C16 0.088(4) 0.064(3) 0.045(3) -0.007(2) -0.012(3) -0.044(3)
C21 0.046(2) 0.035(2) 0.048(2) -0.0076(17) 0.0003(19) -0.0168(18)
C22 0.050(3) 0.057(3) 0.047(2) -0.012(2) 0.000(2) -0.026(2)
C23 0.062(3) 0.066(3) 0.069(4) -0.018(3) 0.013(3) -0.039(3)
C24 0.106(6) 0.072(4) 0.052(3) -0.011(3) 0.020(3) -0.056(4)
C25 0.113(6) 0.075(4) 0.044(3) 0.003(3) -0.009(3) -0.051(4)
C26 0.063(3) 0.053(3) 0.051(3) -0.004(2) -0.006(2) -0.026(3)
C31 0.038(2) 0.044(2) 0.043(2) -0.0111(18) -0.0008(17) -0.0207(18)
C32 0.034(2) 0.045(2) 0.062(3) -0.015(2) -0.0019(19) -0.0166(18)
C33 0.064(3) 0.073(4) 0.060(3) -0.016(3) -0.019(3) -0.034(3)
C34 0.068(4) 0.073(4) 0.060(3) -0.023(3) -0.008(3) -0.040(3)
C35 0.064(3) 0.052(3) 0.075(4) -0.029(3) 0.000(3) -0.027(3)
C36 0.048(3) 0.041(2) 0.057(3) -0.014(2) -0.005(2) -0.016(2)
C41 0.031(2) 0.046(2) 0.049(2) -0.0172(19) -0.0007(17) -0.0114(18)
C42 0.039(3) 0.056(3) 0.072(3) -0.006(2) -0.006(2) -0.015(2)
C43 0.043(3) 0.058(3) 0.099(5) -0.009(3) -0.018(3) -0.009(3)
C44 0.030(3) 0.072(4) 0.105(5) -0.028(3) -0.002(3) -0.015(2)
C45 0.048(3) 0.098(5) 0.083(4) -0.003(4) 0.004(3) -0.034(3)
C46 0.040(3) 0.074(4) 0.074(4) -0.001(3) 0.000(2) -0.020(3)
C61 0.062(3) 0.049(2) 0.047(2) -0.015(2) 0.005(2) -0.033(2)
C62 0.064(4) 0.097(5) 0.068(4) -0.029(3) 0.013(3) -0.048(4)
C63 0.090(5) 0.129(7) 0.096(6) -0.059(5) 0.041(5) -0.075(5)
C64 0.144(9) 0.124(7) 0.073(5) -0.038(5) 0.040(5) -0.099(7)
C65 0.176(10) 0.082(5) 0.048(4) 0.001(3) 0.001(5) -0.070(6)
C66 0.099(5) 0.061(3) 0.047(3) -0.005(2) -0.002(3) -0.041(3)
C71 0.040(2) 0.036(2) 0.044(2) -0.0081(17) -0.0054(18) -0.0155(18)
C72 0.048(3) 0.062(3) 0.072(4) -0.031(3) -0.008(3) -0.007(2)
C73 0.083(5) 0.083(4) 0.078(4) -0.047(4) -0.009(3) -0.012(4)
C74 0.104(6) 0.087(5) 0.067(4) -0.030(3) -0.010(4) -0.050(4)
C75 0.065(4) 0.099(5) 0.069(4) -0.031(3) -0.007(3) -0.044(4)
C76 0.044(3) 0.077(4) 0.065(3) -0.027(3) -0.001(2) -0.029(3)
C81 0.030(2) 0.054(3) 0.042(2) -0.0090(19) -0.0027(17) -0.0112(19)
C82 0.043(3) 0.058(3) 0.084(4) -0.018(3) -0.009(3) -0.005(2)
C83 0.050(4) 0.081(5) 0.075(4) -0.012(4) -0.013(3) 0.005(4)
C84 0.031(3) 0.108(6) 0.081(4) -0.006(4) -0.010(3) -0.016(3)
C85 0.050(4) 0.108(6) 0.105(6) -0.011(4) -0.009(4) -0.039(4)
C86 0.038(3) 0.073(4) 0.073(4) -0.007(3) -0.010(2) -0.023(3)
Cl10 0.190(6) 0.142(4) 0.083(3) 0.007(3) -0.071(3) -0.066(4)
Cl11 0.201(7) 0.169(6) 0.099(4) 0.002(4) -0.057(4) -0.076(5)
Cl12 0.189(7) 0.169(6) 0.102(4) -0.010(4) -0.061(4) -0.045(5)
Cl13 0.184(7) 0.247(9) 0.114(5) -0.006(5) -0.023(5) -0.127(7)

loop_
_atom_type_symbol
_atom_type_description
_atom_type_scat_dispersion_real
_atom_type_scat_dispersion_imag
_atom_type_scat_source
Re Re -5.2083 5.8923 'International Tables Vol C Tables 4.2.6.8 and 6.1.1.4'
Cl Cl 0.3639 0.7018 'International Tables Vol C Tables 4.2.6.8 and 6.1.1.4'
P P 0.2955 0.4335 'International Tables Vol C Tables 4.2.6.8 and 6.1.1.4'
O O 0.0492 0.0322 'International Tables Vol C Tables 4.2.6.8 and 6.1.1.4'
N N 0.0311 0.0180 'International Tables Vol C Tables 4.2.6.8 and 6.1.1.4'
C C 0.0181 0.0091 'International Tables Vol C Tables 4.2.6.8 and 6.1.1.4'
H H 0.0000 0.0000 'International Tables Vol C Tables 4.2.6.8 and 6.1.1.4'

loop_
_geom_angle_atom_site_label_1
_geom_angle_atom_site_label_2
_geom_angle_atom_site_label_3
_geom_angle
_geom_angle_site_symmetry_1
_geom_angle_site_symmetry_3
_geom_angle_publ_flag
N Re O3 179.38(14) . . y
N Re O1 94.47(15) . . y
O3 Re O1 85.86(13) . . y
N Re O2 95.72(15) . . y
O3 Re O2 83.97(14) . . y
O1 Re O2 169.67(12) . . y
N Re P2 93.32(13) . . y
O3 Re P2 87.15(11) . . y
O1 Re P2 97.25(9) . . y
O2 Re P2 80.47(9) . . y
N Re P1 90.68(13) . . y
O3 Re P1 88.86(11) . . y
O1 Re P1 80.62(9) . . y
O2 Re P1 100.94(9) . . y
P2 Re P1 175.61(3) . . y
C2 P1 C31 109.0(2) . . y
C2 P1 C21 108.8(2) . . y
C31 P1 C21 103.0(2) . . y
C2 P1 Re 98.09(16) . . y
C31 P1 Re 118.32(15) . . y
C21 P1 Re 119.16(15) . . y
C4 P2 C61 108.4(3) . . y
C4 P2 C71 108.6(2) . . y
C61 P2 C71 104.8(2) . . y
C4 P2 Re 99.13(17) . . y
C61 P2 Re 118.86(16) . . y
C71 P2 Re 116.47(15) . . y
C1 O1 Re 119.6(3) . . y
C3 O2 Re 119.2(3) . . y
C5 O3 Re 135.0(3) . . y
C11 N Re 178.4(3) . . y
O1 C1 C2 125.8(4) . . y
O1 C1 C41 111.6(4) . . y
C2 C1 C41 122.6(4) . . y
C1 C2 P1 115.8(3) . . y
C1 C2 H2 122.1(3) . . ?
P1 C2 H2 122.11(16) . . ?
O2 C3 C4 124.7(4) . . y
O2 C3 C81 112.7(4) . . y
C4 C3 C81 122.5(4) . . y
C3 C4 P2 116.2(4) . . y
C3 C4 H4 121.9(3) . . ?
P2 C4 H4 121.92(17) . . ?
O3 C5 C6 112.8(5) . . y
O3 C5 H5A 109.0(3) . . ?
C6 C5 H5A 109.0(4) . . ?
O3 C5 H5B 109.0(3) . . ?
C6 C5 H5B 109.0(5) . . ?
H5A C5 H5B 107.8 . . ?
C5 C6 H6A 109.5(3) . . ?
C5 C6 H6B 109.5(4) . . ?
H6A C6 H6B 109.5 . . ?
C5 C6 H6C 109.5(5) . . ?
H6A C6 H6C 109.5 . . ?
H6B C6 H6C 109.5 . . ?
C16 C11 N 121.4(5) . . y
C16 C11 C12 119.5(5) . . y
N C11 C12 119.1(4) . . y
C13 C12 C11 119.0(6) . . y
C13 C12 H12 120.5(4) . . ?
C11 C12 H12 120.5(3) . . ?
C14 C13 C12 122.2(6) . . y
C14 C13 H13 118.9(4) . . ?
C12 C13 H13 118.9(4) . . ?
C13 C14 C15 120.7(6) . . y
C13 C14 H14 119.7(4) . . ?
C15 C14 H14 119.7(4) . . ?
C14 C15 C16 118.9(6) . . y
C14 C15 H15 120.5(4) . . ?
C16 C15 H15 120.5(4) . . ?
C11 C16 C15 119.6(6) . . y
C11 C16 H16 120.2(3) . . ?
C15 C16 H16 120.2(4) . . ?
C26 C21 C22 120.5(5) . . y
C26 C21 P1 118.8(4) . . y
C22 C21 P1 120.5(4) . . y
C23 C22 C21 121.0(5) . . y
C23 C22 H22 119.5(4) . . ?
C21 C22 H22 119.5(3) . . ?
C22 C23 C24 119.1(6) . . y
C22 C23 H23 120.4(4) . . ?
C24 C23 H23 120.4(4) . . ?
C25 C24 C23 121.0(6) . . y
C25 C24 H24 119.5(4) . . ?
C23 C24 H24 119.5(4) . . ?
C24 C25 C26 118.2(6) . . y
C24 C25 H25 120.9(4) . . ?
C26 C25 H25 120.9(4) . . ?
C21 C26 C25 120.0(6) . . y
C21 C26 H26 120.0(3) . . ?
C25 C26 H26 120.0(4) . . ?
C36 C31 C32 119.7(4) . . y
C36 C31 P1 121.0(4) . . y
C32 C31 P1 119.2(3) . . y
C33 C32 C31 118.6(5) . . y
C33 C32 H32 120.7(3) . . ?
C31 C32 H32 120.7(3) . . ?
C34 C33 C32 120.7(5) . . y
C34 C33 H33 119.6(3) . . ?
C32 C33 H33 119.6(3) . . ?
C33 C34 C35 121.8(5) . . y
C33 C34 H34 119.1(3) . . ?
C35 C34 H34 119.1(3) . . ?
C34 C35 C36 119.6(5) . . y
C34 C35 H35 120.2(3) . . ?
C36 C35 H35 120.2(3) . . ?
C31 C36 C35 119.6(5) . . y
C31 C36 H36 120.2(3) . . ?
C35 C36 H36 120.2(3) . . ?
C46 C41 C42 118.4(5) . . y
C46 C41 C1 119.4(4) . . y
C42 C41 C1 122.2(4) . . y
C43 C42 C41 120.6(6) . . y
C43 C42 H42 119.7(4) . . ?
C41 C42 H42 119.7(3) . . ?
C44 C43 C42 120.9(6) . . y
C44 C43 H43 119.6(4) . . ?
C42 C43 H43 119.6(4) . . ?
C45 C44 C43 118.8(6) . . y
C45 C44 H44 120.6(4) . . ?
C43 C44 H44 120.6(4) . . ?
C44 C45 C46 121.6(6) . . y
C44 C45 H45 119.2(4) . . ?
C46 C45 H45 119.2(4) . . ?
C41 C46 C45 119.6(6) . . y
C41 C46 H46 120.2(3) . . ?
C45 C46 H46 120.2(4) . . ?
C62 C61 C66 117.3(6) . . y
C62 C61 P2 120.5(5) . . y
C66 C61 P2 122.1(5) . . y
C61 C62 C63 121.0(8) . . y
C61 C62 H62 119.5(4) . . ?
C63 C62 H62 119.5(5) . . ?
C64 C63 C62 119.9(8) . . y
C64 C63 H63 120.1(5) . . ?
C62 C63 H63 120.1(5) . . ?
C65 C64 C63 117.9(7) . . y
C65 C64 H64 121.1(5) . . ?
C63 C64 H64 121.0(5) . . ?
C64 C65 C66 124.4(8) . . y
C64 C65 H65 117.8(5) . . ?
C66 C65 H65 117.8(6) . . ?
C65 C66 C61 119.4(8) . . y
C65 C66 H66 120.3(6) . . ?
C61 C66 H66 120.3(4) . . ?
C76 C71 C72 119.3(5) . . y
C76 C71 P2 120.4(4) . . y
C72 C71 P2 120.3(4) . . y
C71 C72 C73 120.3(6) . . y
C71 C72 H72 119.9(3) . . ?
C73 C72 H72 119.9(4) . . ?
C74 C73 C72 120.4(6) . . y
C74 C73 H73 119.8(4) . . ?
C72 C73 H73 119.8(4) . . ?
C73 C74 C75 119.8(6) . . y
C73 C74 H74 120.1(4) . . ?
C75 C74 H74 120.1(4) . . ?
C76 C75 C74 119.6(6) . . y
C76 C75 H75 120.2(4) . . ?
C74 C75 H75 120.2(4) . . ?
C71 C76 C75 120.6(5) . . y
C71 C76 H76 119.7(3) . . ?
C75 C76 H76 119.7(4) . . ?
C86 C81 C82 118.1(5) . . y
C86 C81 C3 119.8(5) . . y
C82 C81 C3 122.1(5) . . y
C83 C82 C81 120.8(6) . . y
C83 C82 H82 119.6(4) . . ?
C81 C82 H82 119.6(3) . . ?
C82 C83 C84 120.4(6) . . y
C82 C83 H83 119.8(4) . . ?
C84 C83 H83 119.8(4) . . ?
C85 C84 C83 118.6(6) . . y
C85 C84 H84 120.7(4) . . ?
C83 C84 H84 120.7(4) . . ?
C84 C85 C86 121.4(7) . . y
C84 C85 H85 119.3(4) . . ?
C86 C85 H85 119.3(5) . . ?
C81 C86 C85 120.6(6) . . y
C81 C86 H86 119.7(3) . . ?
C85 C86 H86 119.7(5) . . ?
Cl10 Cl11 Cl13 84.0(4) . . y
Cl11 Cl13 Cl12 99.6(4) . . y

loop_
_geom_bond_atom_site_label_1
_geom_bond_atom_site_label_2
_geom_bond_distance
_geom_bond_site_symmetry_2
_geom_bond_publ_flag
Re N 1.745(4) . y
Re O3 1.951(3) . y
Re O1 2.076(3) . y
Re O2 2.081(3) . y
Re P2 2.4203(13) . y
Re P1 2.4470(13) . y
P1 C2 1.777(5) . y
P1 C31 1.819(5) . y
P1 C21 1.845(5) . y
P2 C4 1.736(5) . y
P2 C61 1.805(5) . y
P2 C71 1.835(5) . y
O1 C1 1.328(5) . y
O2 C3 1.323(5) . y
O3 C5 1.420(6) . y
N C11 1.378(6) . y
C1 C2 1.341(7) . y
C1 C41 1.494(6) . y
C2 H2 0.9300 . ?
C3 C4 1.362(7) . y
C3 C81 1.517(6) . y
C4 H4 0.9300 . ?
C5 C6 1.498(9) . y
C5 H5A 0.9700 . ?
C5 H5B 0.9700 . ?
C6 H6A 0.9600 . ?
C6 H6B 0.9600 . ?
C6 H6C 0.9600 . ?
C11 C16 1.363(7) . y
C11 C12 1.401(7) . y
C12 C13 1.383(8) . y
C12 H12 0.9300 . ?
C13 C14 1.305(10) . y
C13 H13 0.9300 . ?
C14 C15 1.393(11) . y
C14 H14 0.9300 . ?
C15 C16 1.414(8) . y
C15 H15 0.9300 . ?
C16 H16 0.9300 . ?
C21 C26 1.361(7) . y
C21 C22 1.375(7) . y
C22 C23 1.370(7) . y
C22 H22 0.9300 . ?
C23 C24 1.406(10) . y
C23 H23 0.9300 . ?
C24 C25 1.371(11) . y
C24 H24 0.9300 . ?
C25 C26 1.435(8) . y
C25 H25 0.9300 . ?
C26 H26 0.9300 . ?
C31 C36 1.387(6) . y
C31 C32 1.407(7) . y
C32 C33 1.397(7) . y
C32 H32 0.9300 . ?
C33 C34 1.342(9) . y
C33 H33 0.9300 . ?
C34 C35 1.369(9) . y
C34 H34 0.9300 . ?
C35 C36 1.396(7) . y
C35 H35 0.9300 . ?
C36 H36 0.9300 . ?
C41 C46 1.370(7) . y
C41 C42 1.385(7) . y
C42 C43 1.383(8) . y
C42 H42 0.9300 . ?
C43 C44 1.368(10) . y
C43 H43 0.9300 . ?
C44 C45 1.342(9) . y
C44 H44 0.9300 . ?
C45 C46 1.408(8) . y
C45 H45 0.9300 . ?
C46 H46 0.9300 . ?
C61 C62 1.384(9) . y
C61 C66 1.391(8) . y
C62 C63 1.395(9) . y
C62 H62 0.9300 . ?
C63 C64 1.394(13) . y
C63 H63 0.9300 . ?
C64 C65 1.310(14) . y
C64 H64 0.9300 . ?
C65 C66 1.376(10) . y
C65 H65 0.9300 . ?
C66 H66 0.9300 . ?
C71 C76 1.365(7) . y
C71 C72 1.387(7) . y
C72 C73 1.390(8) . y
C72 H72 0.9300 . ?
C73 C74 1.346(11) . y
C73 H73 0.9300 . ?
C74 C75 1.403(10) . y
C74 H74 0.9300 . ?
C75 C76 1.380(8) . y
C75 H75 0.9300 . ?
C76 H76 0.9300 . ?
C81 C86 1.361(8) . y
C81 C82 1.396(7) . y
C82 C83 1.362(8) . y
C82 H82 0.9300 . ?
C83 C84 1.388(10) . y
C83 H83 0.9300 . ?
C84 C85 1.349(11) . y
C84 H84 0.9300 . ?
C85 C86 1.384(8) . y
C85 H85 0.9300 . ?
C86 H86 0.9300 . ?
Cl10 Cl11 2.342(11) . y
Cl11 Cl13 2.378(11) . y
Cl12 Cl13 2.392(12) . y

loop_
_geom_torsion_atom_site_label_1
_geom_torsion_atom_site_label_2
_geom_torsion_atom_site_label_3
_geom_torsion_atom_site_label_4
_geom_torsion
_geom_torsion_site_symmetry_1
_geom_torsion_site_symmetry_2
_geom_torsion_site_symmetry_3
_geom_torsion_site_symmetry_4
_geom_torsion_publ_flag
N Re P1 C2 93.3(2) . . . . y
O3 Re P1 C2 -87.12(19) . . . . y
O1 Re P1 C2 -1.12(17) . . . . y
O2 Re P1 C2 -170.75(18) . . . . y
P2 Re P1 C2 -62.4(5) . . . . y
N Re P1 C31 -149.9(2) . . . . y
O3 Re P1 C31 29.7(2) . . . . y
O1 Re P1 C31 115.64(19) . . . . y
O2 Re P1 C31 -53.98(19) . . . . y
P2 Re P1 C31 54.4(5) . . . . y
N Re P1 C21 -23.6(2) . . . . y
O3 Re P1 C21 156.0(2) . . . . y
O1 Re P1 C21 -118.0(2) . . . . y
O2 Re P1 C21 72.4(2) . . . . y
P2 Re P1 C21 -179.3(4) . . . . y
N Re P2 C4 91.5(2) . . . . y
O3 Re P2 C4 -88.1(2) . . . . y
O1 Re P2 C4 -173.6(2) . . . . y
O2 Re P2 C4 -3.8(2) . . . . y
P1 Re P2 C4 -112.9(5) . . . . y
N Re P2 C61 -151.5(2) . . . . y
O3 Re P2 C61 28.9(2) . . . . y
O1 Re P2 C61 -56.6(2) . . . . y
O2 Re P2 C61 113.2(2) . . . . y
P1 Re P2 C61 4.1(5) . . . . y
N Re P2 C71 -24.7(2) . . . . y
O3 Re P2 C71 155.7(2) . . . . y
O1 Re P2 C71 70.2(2) . . . . y
O2 Re P2 C71 -119.9(2) . . . . y
P1 Re P2 C71 131.0(4) . . . . y
N Re O1 C1 -89.6(3) . . . . y
O3 Re O1 C1 89.9(3) . . . . y
O2 Re O1 C1 99.9(6) . . . . y
P2 Re O1 C1 176.5(3) . . . . y
P1 Re O1 C1 0.3(3) . . . . y
N Re O2 C3 -87.0(3) . . . . y
O3 Re O2 C3 93.5(3) . . . . y
O1 Re O2 C3 83.4(7) . . . . y
P2 Re O2 C3 5.4(3) . . . . y
P1 Re O2 C3 -178.8(3) . . . . y
N Re O3 C5 130(11) . . . . y
O1 Re O3 C5 7.3(5) . . . . y
O2 Re O3 C5 -170.9(5) . . . . y
P2 Re O3 C5 -90.2(5) . . . . y
P1 Re O3 C5 88.0(5) . . . . y
O3 Re N C11 -93(16) . . . . y
O1 Re N C11 30(13) . . . . y
O2 Re N C11 -152(13) . . . . y
P2 Re N C11 127(13) . . . . y
P1 Re N C11 -51(13) . . . . y
Re O1 C1 C2 1.1(6) . . . . y
Re O1 C1 C41 -178.6(3) . . . . y
O1 C1 C2 P1 -2.3(7) . . . . y
C41 C1 C2 P1 177.3(3) . . . . y
C31 P1 C2 C1 -121.8(4) . . . . y
C21 P1 C2 C1 126.6(4) . . . . y
Re P1 C2 C1 2.0(4) . . . . y
Re O2 C3 C4 -5.7(6) . . . . y
Re O2 C3 C81 177.3(3) . . . . y
O2 C3 C4 P2 1.3(7) . . . . y
C81 C3 C4 P2 178.1(3) . . . . y
C61 P2 C4 C3 -122.0(4) . . . . y
C71 P2 C4 C3 124.7(4) . . . . y
Re P2 C4 C3 2.6(4) . . . . y
Re O3 C5 C6 -112.4(6) . . . . y
Re N C11 C16 -77(13) . . . . y
Re N C11 C12 103(13) . . . . y
C16 C11 C12 C13 2.6(8) . . . . y
N C11 C12 C13 -178.2(5) . . . . y
C11 C12 C13 C14 -2.6(10) . . . . y
C12 C13 C14 C15 0.6(12) . . . . y
C13 C14 C15 C16 1.3(11) . . . . y
N C11 C16 C15 -179.9(5) . . . . y
C12 C11 C16 C15 -0.8(8) . . . . y
C14 C15 C16 C11 -1.1(10) . . . . y
C2 P1 C21 C26 -23.9(5) . . . . y
C31 P1 C21 C26 -139.5(4) . . . . y
Re P1 C21 C26 87.2(4) . . . . y
C2 P1 C21 C22 160.5(4) . . . . y
C31 P1 C21 C22 44.9(4) . . . . y
Re P1 C21 C22 -88.4(4) . . . . y
C26 C21 C22 C23 -2.5(8) . . . . y
P1 C21 C22 C23 173.0(4) . . . . y
C21 C22 C23 C24 0.9(9) . . . . y
C22 C23 C24 C25 1.1(10) . . . . y
C23 C24 C25 C26 -1.4(10) . . . . y
C22 C21 C26 C25 2.2(8) . . . . y
P1 C21 C26 C25 -173.4(5) . . . . y
C24 C25 C26 C21 -0.3(9) . . . . y
C2 P1 C31 C36 -39.9(5) . . . . y
C21 P1 C31 C36 75.5(4) . . . . y
Re P1 C31 C36 -150.7(3) . . . . y
C2 P1 C31 C32 138.2(4) . . . . y
C21 P1 C31 C32 -106.4(4) . . . . y
Re P1 C31 C32 27.4(4) . . . . y
C36 C31 C32 C33 -0.9(7) . . . . y
P1 C31 C32 C33 -179.0(4) . . . . y
C31 C32 C33 C34 1.0(9) . . . . y
C32 C33 C34 C35 -0.3(10) . . . . y
C33 C34 C35 C36 -0.6(10) . . . . y
C32 C31 C36 C35 0.1(8) . . . . y
P1 C31 C36 C35 178.2(4) . . . . y
C34 C35 C36 C31 0.6(9) . . . . y
O1 C1 C41 C46 39.1(6) . . . . y
C2 C1 C41 C46 -140.6(6) . . . . y
O1 C1 C41 C42 -138.9(5) . . . . y
C2 C1 C41 C42 41.5(7) . . . . y
C46 C41 C42 C43 0.0(9) . . . . y
C1 C41 C42 C43 178.0(6) . . . . y
C41 C42 C43 C44 2.0(11) . . . . y
C42 C43 C44 C45 -3.2(12) . . . . y
C43 C44 C45 C46 2.5(12) . . . . y
C42 C41 C46 C45 -0.7(10) . . . . y
C1 C41 C46 C45 -178.8(6) . . . . y
C44 C45 C46 C41 -0.5(12) . . . . y
C4 P2 C61 C62 169.2(5) . . . . y
C71 P2 C61 C62 -75.0(5) . . . . y
Re P2 C61 C62 57.2(5) . . . . y
C4 P2 C61 C66 -9.0(5) . . . . y
C71 P2 C61 C66 106.8(5) . . . . y
Re P2 C61 C66 -121.0(4) . . . . y
C66 C61 C62 C63 -1.6(9) . . . . y
P2 C61 C62 C63 -179.9(5) . . . . y
C61 C62 C63 C64 1.9(11) . . . . y
C62 C63 C64 C65 -2.3(13) . . . . y
C63 C64 C65 C66 2.7(14) . . . . y
C64 C65 C66 C61 -2.4(13) . . . . y
C62 C61 C66 C65 1.8(9) . . . . y
P2 C61 C66 C65 180.0(5) . . . . y
C4 P2 C71 C76 171.7(4) . . . . y
C61 P2 C71 C76 56.0(5) . . . . y
Re P2 C71 C76 -77.5(4) . . . . y
C4 P2 C71 C72 -11.9(5) . . . . y
C61 P2 C71 C72 -127.6(5) . . . . y
Re P2 C71 C72 98.9(4) . . . . y
C76 C71 C72 C73 -2.1(9) . . . . y
P2 C71 C72 C73 -178.5(5) . . . . y
C71 C72 C73 C74 0.9(11) . . . . y
C72 C73 C74 C75 1.3(12) . . . . y
C73 C74 C75 C76 -2.2(12) . . . . y
C72 C71 C76 C75 1.2(9) . . . . y
P2 C71 C76 C75 177.6(5) . . . . y
C74 C75 C76 C71 1.0(10) . . . . y
O2 C3 C81 C86 10.4(6) . . . . y
C4 C3 C81 C86 -166.7(5) . . . . y
O2 C3 C81 C82 -170.0(5) . . . . y
C4 C3 C81 C82 12.8(8) . . . . y
C86 C81 C82 C83 0.4(9) . . . . y
C3 C81 C82 C83 -179.2(5) . . . . y
C81 C82 C83 C84 0.5(11) . . . . y
C82 C83 C84 C85 -1.2(11) . . . . y
C83 C84 C85 C86 1.0(12) . . . . y
C82 C81 C86 C85 -0.6(9) . . . . y
C3 C81 C86 C85 179.0(6) . . . . y
C84 C85 C86 C81 -0.2(11) . . . . y
Cl10 Cl11 Cl13 Cl12 1.4(3) . . . . y
